data_7016806
loop_
_publ_author_name
'Alberding, Brian G.'
'Chisholm, Malcolm H.'
'Lear, Benjamin J.'
'Naseri, Vesal'
'Reed, Carly R.'

_publ_section_title
;
 Synthesis and characterization of
 trans-M(2)(T(i)PB)(2)(O(2)C-CH[double bond, length as
 m-dash]CH-2-C(4)H(3)S)(2) (M = Mo or W) and comments on the
 metal-to-ligand charge transfer bands in MM quadruply bonded complexes
 of the type trans-M(2)(T(i)PB)(2)L(2), where T(i)PB =
 2,4,6-triisopropylbenzoate and L = \p-accepting carboxylate ligand.
;
_journal_issue 40
_journal_name_full 'Dalton transactions (Cambridge, England : 2003)'
_journal_page_first 10658
_journal_page_last 10663
_journal_paper_doi 10.1039/c1dt10788g
_journal_volume 40
_journal_year 2011
_chemical_formula_moiety
;
C50 H68 Mo2 O10 S4, C46 H56 Mo2 O8 S2, 4(C4 H8 O), 2(C2 H6 O S)
;
_chemical_formula_sum 'C116 H168 Mo4 O24 S8'
_chemical_formula_weight 2586.74
_chemical_name_systematic
;
?
;
_space_group_IT_number 2
_symmetry_cell_setting triclinic
_symmetry_space_group_name_Hall '-P 1'
_symmetry_space_group_name_H-M 'P -1'
_atom_sites_solution_hydrogens geom
_atom_sites_solution_primary direct
_atom_sites_solution_secondary difmap
_audit_creation_method SHELXL-97
_cell_angle_alpha 72.1801(3)
_cell_angle_beta 83.7171(3)
_cell_angle_gamma 70.2194(3)
_cell_formula_units_Z 1
_cell_length_a 13.9371(1)
_cell_length_b 15.6806(1)
_cell_length_c 16.2650(1)
_cell_measurement_reflns_used 14590
_cell_measurement_temperature 180(2)
_cell_measurement_theta_max 27.48
_cell_measurement_theta_min 2.04
_cell_volume 3184.31(4)
_computing_cell_refinement 'HKL Scalepack (Otwinowski & Minor 1997)'
_computing_data_collection 'Collect (Nonius B.V., 1997-2000)'
_computing_data_reduction
;
HKL Denzo and Scalepack (Otwinowski & Minor 1997)
;
_computing_publication_material 'SHELXL-97 (Sheldrick 1997)'
_computing_structure_refinement 'SHELXL-97 (Sheldrick 1997)'
_computing_structure_solution 'SIR-92 (Altomare et al. 1994)'
_diffrn_ambient_temperature 180(2)
_diffrn_detector_area_resol_mean 9
_diffrn_measured_fraction_theta_full 0.999
_diffrn_measured_fraction_theta_max 0.999
_diffrn_measurement_device_type 'CCD plate'
_diffrn_measurement_method CCD
_diffrn_radiation_monochromator graphite
_diffrn_radiation_source 'Enraf Nonius FR590'
_diffrn_radiation_type MoK\a
_diffrn_radiation_wavelength 0.71073
_diffrn_reflns_av_R_equivalents 0.0146
_diffrn_reflns_av_sigmaI/netI 0.0253
_diffrn_reflns_limit_h_max 16
_diffrn_reflns_limit_h_min -16
_diffrn_reflns_limit_k_max 18
_diffrn_reflns_limit_k_min -18
_diffrn_reflns_limit_l_max 19
_diffrn_reflns_limit_l_min -19
_diffrn_reflns_number 21362
_diffrn_reflns_theta_full 24.71
_diffrn_reflns_theta_max 24.71
_diffrn_reflns_theta_min 2.57
_exptl_absorpt_coefficient_mu 0.580
_exptl_absorpt_correction_T_max 0.955
_exptl_absorpt_correction_T_min 0.939
_exptl_absorpt_correction_type multi-scan
_exptl_absorpt_process_details 'HKL Scalepack (Otwinowski & Minor, 1997)'
_exptl_crystal_colour 'dark blue'
_exptl_crystal_density_diffrn 1.349
_exptl_crystal_density_method 'not measured'
_exptl_crystal_description block
_exptl_crystal_F_000 1352
_exptl_crystal_size_max 0.11
_exptl_crystal_size_mid 0.09
_exptl_crystal_size_min 0.08
_refine_diff_density_max 1.384
_refine_diff_density_min -1.193
_refine_diff_density_rms 0.079
_refine_ls_extinction_method none
_refine_ls_goodness_of_fit_ref 1.035
_refine_ls_hydrogen_treatment constr
_refine_ls_matrix_type full
_refine_ls_number_parameters 773
_refine_ls_number_reflns 10837
_refine_ls_number_restraints 476
_refine_ls_restrained_S_all 1.028
_refine_ls_R_factor_all 0.0568
_refine_ls_R_factor_gt 0.0479
_refine_ls_shift/su_max 0.001
_refine_ls_shift/su_mean 0.000
_refine_ls_structure_factor_coef Fsqd
_refine_ls_weighting_details 'calc w=1/[\s^2^(Fo^2^)+(0.0543P)^2^+8.2600P] where P=(Fo^2^+2Fc^2^)/3'
_refine_ls_weighting_scheme calc
_refine_ls_wR_factor_gt 0.1202
_refine_ls_wR_factor_ref 0.1262
_reflns_number_gt 9249
_reflns_number_total 10837
_reflns_threshold_expression >2sigma(I)
_cod_data_source_file c1dt10788g.txt
_cod_data_source_block carly2
_cod_original_sg_symbol_H-M P-1
_cod_database_code 7016806

loop_
_symmetry_equiv_pos_as_xyz
'x, y, z'
'-x, -y, -z'

loop_
_atom_site_label
_atom_site_type_symbol
_atom_site_fract_x
_atom_site_fract_y
_atom_site_fract_z
_atom_site_U_iso_or_equiv
_atom_site_adp_type
_atom_site_occupancy
_atom_site_symmetry_multiplicity
_atom_site_calc_flag
_atom_site_refinement_flags
_atom_site_disorder_assembly
_atom_site_disorder_group
Mo1 Mo 0.53865(2) 0.96303(2) 0.059141(19) 0.02770(10) Uani 1 1 d . . .
Mo2 Mo 0.02128(3) 0.47121(2) 0.56502(2) 0.03383(11) Uani 1 1 d . . .
S1 S 0.10964(8) 1.30529(9) 0.22725(7) 0.0485(3) Uani 1 1 d . D .
O1 O 0.4643(2) 0.86096(18) 0.08710(16) 0.0336(6) Uani 1 1 d . D .
O2 O 0.38190(19) 0.93854(18) -0.03792(16) 0.0333(6) Uani 1 1 d . . .
O3 O 0.42313(19) 1.04447(18) 0.12512(16) 0.0326(6) Uani 1 1 d . D .
O4 O 0.34089(19) 1.12281(18) -0.00003(16) 0.0329(6) Uani 1 1 d . . .
O5 O 0.1037(2) 0.33844(18) 0.54470(16) 0.0393(6) Uani 1 1 d . . .
O6 O 0.0577(2) 0.39942(18) 0.40742(16) 0.0360(6) Uani 1 1 d . . .
O7 O 0.1533(2) 0.5065(2) 0.5450(2) 0.0538(8) Uani 1 1 d . . .
O8 O 0.1140(3) 0.5713(2) 0.4060(2) 0.0577(9) Uani 1 1 d . . .
C1 C 0.3999(3) 0.8715(3) 0.0319(2) 0.0330(8) Uani 1 1 d . . .
C2 C 0.3434(3) 0.8021(3) 0.0503(2) 0.0376(9) Uani 1 1 d . D .
C3 C 0.3890(4) 0.7173(3) 0.0308(3) 0.0486(11) Uani 1 1 d . . .
C30 C 0.4938(4) 0.6960(4) -0.0109(4) 0.0695(16) Uani 1 1 d . D .
H30A H 0.5098 0.7567 -0.0309 0.083 Uiso 1 1 calc R . .
C31 C 0.5745(5) 0.6268(6) 0.0549(5) 0.103(2) Uani 1 1 d . . .
H31A H 0.6424 0.6220 0.0292 0.155 Uiso 1 1 calc R D .
H31B H 0.5653 0.5644 0.0720 0.155 Uiso 1 1 calc R . .
H31C H 0.5676 0.6494 0.1058 0.155 Uiso 1 1 calc R . .
C32 C 0.4986(6) 0.6624(5) -0.0901(4) 0.097(2) Uani 1 1 d . . .
H32A H 0.4455 0.7084 -0.1309 0.146 Uiso 1 1 calc R D .
H32B H 0.4875 0.6008 -0.0727 0.146 Uiso 1 1 calc R . .
H32C H 0.5657 0.6564 -0.1178 0.146 Uiso 1 1 calc R . .
C4 C 0.3353(4) 0.6517(3) 0.0511(3) 0.0598(13) Uani 1 1 d . D .
H4A H 0.3661 0.5926 0.0393 0.072 Uiso 1 1 calc R . .
C5 C 0.2396(4) 0.6712(4) 0.0873(4) 0.0604(13) Uani 1 1 d . . .
C50 C 0.1793(5) 0.6001(4) 0.1085(5) 0.0818(18) Uani 1 1 d . D .
H50A H 0.1048 0.6366 0.1026 0.098 Uiso 1 1 calc R . .
C51 C 0.2006(10) 0.5413(7) 0.2025(5) 0.165(5) Uani 1 1 d . . .
H51A H 0.1690 0.4914 0.2164 0.247 Uiso 1 1 calc R D .
H51B H 0.1721 0.5822 0.2402 0.247 Uiso 1 1 calc R . .
H51C H 0.2744 0.5126 0.2113 0.247 Uiso 1 1 calc R . .
C52 C 0.2054(5) 0.5365(5) 0.0524(5) 0.089(2) Uani 1 1 d . . .
H52A H 0.1587 0.4994 0.0647 0.134 Uiso 1 1 calc R D .
H52B H 0.2756 0.4937 0.0638 0.134 Uiso 1 1 calc R . .
H52C H 0.1992 0.5744 -0.0083 0.134 Uiso 1 1 calc R . .
C6 C 0.1965(4) 0.7568(4) 0.1051(4) 0.0605(13) Uani 1 1 d . D .
H6A H 0.1302 0.7705 0.1302 0.073 Uiso 1 1 calc R . .
C7 C 0.2463(3) 0.8235(3) 0.0879(3) 0.0472(10) Uani 1 1 d . . .
C70 C 0.1984(4) 0.9171(4) 0.1081(4) 0.0678(15) Uani 1 1 d . D .
H70A H 0.2562 0.9365 0.1190 0.081 Uiso 1 1 calc R . .
C71 C 0.1403(5) 0.9954(5) 0.0302(5) 0.096(2) Uani 1 1 d . . .
H71A H 0.1851 0.9981 -0.0207 0.143 Uiso 1 1 calc R D .
H71B H 0.1182 1.0564 0.0428 0.143 Uiso 1 1 calc R . .
H71C H 0.0804 0.9814 0.0188 0.143 Uiso 1 1 calc R . .
C72 C 0.1337(6) 0.9116(6) 0.1887(5) 0.111(3) Uani 1 1 d . . .
H72A H 0.1197 0.9694 0.2058 0.167 Uiso 1 1 calc R D .
H72B H 0.1699 0.8566 0.2352 0.167 Uiso 1 1 calc R . .
H72C H 0.0692 0.9051 0.1774 0.167 Uiso 1 1 calc R . .
C8 C 0.3484(3) 1.1091(3) 0.0811(2) 0.0332(8) Uani 1 1 d . . .
C9 C 0.2701(3) 1.1688(3) 0.1257(3) 0.0367(9) Uani 1 1 d . D .
H9A H 0.2773 1.1577 0.1859 0.044 Uiso 1 1 calc R . .
C10 C 0.1899(3) 1.2376(3) 0.0859(3) 0.0367(9) Uani 1 1 d . . .
H10A H 0.1837 1.2445 0.0264 0.044 Uiso 1 1 calc R D .
C11 C 0.1103(3) 1.3039(3) 0.1218(2) 0.0362(9) Uani 1 1 d . D .
C12 C 0.0279(3) 1.3738(3) 0.0787(3) 0.0459(10) Uani 1 1 d . . .
H12A H 0.0143 1.3849 0.0197 0.055 Uiso 1 1 calc R D .
C13 C -0.0354(4) 1.4283(3) 0.1319(3) 0.0533(12) Uani 1 1 d . D .
H13A H -0.0960 1.4795 0.1123 0.064 Uiso 1 1 calc R . .
C14 C 0.0000(3) 1.3991(3) 0.2131(3) 0.0522(12) Uani 1 1 d . . .
H14A H -0.0323 1.4275 0.2571 0.063 Uiso 1 1 calc R D .
C15 C 0.1032(3) 0.3307(3) 0.4695(2) 0.0311(8) Uani 1 1 d . . .
C16 C 0.1566(3) 0.2355(3) 0.4559(2) 0.0359(9) Uani 1 1 d . A .
C17 C 0.2525(3) 0.2167(3) 0.4154(3) 0.0431(10) Uani 1 1 d . . .
C170 C 0.2998(3) 0.2947(4) 0.3811(3) 0.0542(12) Uani 1 1 d . . .
H17A H 0.2435 0.3544 0.3558 0.065 Uiso 1 1 calc R . .
C171 C 0.3784(4) 0.2788(5) 0.3090(4) 0.0831(19) Uani 1 1 d . . .
H17E H 0.3985 0.3356 0.2835 0.125 Uiso 1 1 calc R . .
H17F H 0.3484 0.2657 0.2643 0.125 Uiso 1 1 calc R . .
H17G H 0.4386 0.2249 0.3329 0.125 Uiso 1 1 calc R . .
C172 C 0.3472(4) 0.3109(5) 0.4529(4) 0.0706(15) Uani 1 1 d . . .
H17B H 0.3732 0.3643 0.4288 0.106 Uiso 1 1 calc R . .
H17C H 0.4034 0.2539 0.4791 0.106 Uiso 1 1 calc R . .
H17D H 0.2953 0.3249 0.4971 0.106 Uiso 1 1 calc R . .
C18 C 0.2997(4) 0.1252(4) 0.4094(3) 0.0632(15) Uani 1 1 d . . .
H18A H 0.3652 0.1108 0.3830 0.076 Uiso 1 1 calc R . .
C19 C 0.2562(6) 0.0547(4) 0.4397(4) 0.0779(19) Uani 1 1 d . . .
C190 C 0.3130(8) -0.0443(5) 0.4316(6) 0.134(4) Uani 1 1 d . . .
H19G H 0.2539 -0.0667 0.4561 0.161 Uiso 1 1 calc R . .
C191 C 0.3024(7) -0.0550(5) 0.3505(5) 0.115(3) Uani 1 1 d . . .
H19A H 0.3407 -0.0204 0.3069 0.172 Uiso 1 1 calc R . .
H19B H 0.2302 -0.0298 0.3348 0.172 Uiso 1 1 calc R . .
H19C H 0.3290 -0.1223 0.3535 0.172 Uiso 1 1 calc R . .
C192 C 0.3731(8) -0.1056(5) 0.4987(6) 0.155(5) Uani 1 1 d . . .
H19D H 0.3976 -0.1689 0.4907 0.233 Uiso 1 1 calc R . .
H19E H 0.3337 -0.1072 0.5526 0.233 Uiso 1 1 calc R . .
H19F H 0.4314 -0.0850 0.5014 0.233 Uiso 1 1 calc R . .
C20 C 0.1601(5) 0.0772(4) 0.4765(4) 0.0718(16) Uani 1 1 d . A .
H20A H 0.1281 0.0298 0.4962 0.086 Uiso 1 1 calc R . .
C21 C 0.1088(4) 0.1664(3) 0.4857(3) 0.0508(11) Uani 1 1 d . . .
C210 C 0.0027(5) 0.1895(4) 0.5246(4) 0.0737(16) Uani 0.55(3) 1 d P A 1
H21A H -0.0134 0.2487 0.5420 0.088 Uiso 0.55(3) 1 calc PR A 1
C211 C -0.0710(13) 0.2052(17) 0.4549(11) 0.108(7) Uani 0.55(3) 1 d P A 1
H21B H -0.0529 0.1483 0.4356 0.162 Uiso 0.55(3) 1 calc PR A 1
H21C H -0.0671 0.2590 0.4059 0.162 Uiso 0.55(3) 1 calc PR A 1
H21D H -0.1406 0.2185 0.4783 0.162 Uiso 0.55(3) 1 calc PR A 1
C212 C -0.0093(14) 0.1104(18) 0.6018(9) 0.117(8) Uani 0.55(3) 1 d P A 1
H21E H 0.0392 0.0983 0.6466 0.175 Uiso 0.55(3) 1 calc PR A 1
H21F H 0.0041 0.0529 0.5842 0.175 Uiso 0.55(3) 1 calc PR A 1
H21G H -0.0790 0.1286 0.6246 0.175 Uiso 0.55(3) 1 calc PR A 1
C213 C 0.0027(5) 0.1895(4) 0.5246(4) 0.0737(16) Uani 0.45(3) 1 d P A 2
H21H H -0.0278 0.2597 0.5017 0.088 Uiso 0.45(3) 1 calc PR A 2
C214 C -0.070(2) 0.151(3) 0.500(3) 0.18(2) Uani 0.45(3) 1 d P A 2
H21I H -0.1397 0.1846 0.5151 0.269 Uiso 0.45(3) 1 calc PR A 2
H21J H -0.0533 0.0834 0.5306 0.269 Uiso 0.45(3) 1 calc PR A 2
H21K H -0.0657 0.1594 0.4374 0.269 Uiso 0.45(3) 1 calc PR A 2
C215 C 0.0044(18) 0.1691(15) 0.6250(15) 0.118(10) Uani 0.45(3) 1 d P A 2
H21L H -0.0652 0.1923 0.6464 0.177 Uiso 0.45(3) 1 calc PR A 2
H21M H 0.0466 0.2013 0.6394 0.177 Uiso 0.45(3) 1 calc PR A 2
H21N H 0.0330 0.1007 0.6520 0.177 Uiso 0.45(3) 1 calc PR A 2
C23 C 0.1713(3) 0.5467(3) 0.4754(3) 0.0465(11) Uani 1 1 d . . .
C24 C 0.2674(4) 0.5750(4) 0.4568(4) 0.0633(13) Uani 1 1 d . C .
H24A H 0.3120 0.5561 0.5040 0.076 Uiso 1 1 calc R . .
C25 C 0.2939(4) 0.6209(3) 0.3851(4) 0.0620(14) Uani 1 1 d . . .
H25A H 0.2491 0.6392 0.3382 0.074 Uiso 1 1 calc R B 1
S2 S 0.4760(2) 0.6272(3) 0.4361(3) 0.0581(9) Uani 0.733(5) 1 d P C 1
C26 C 0.3858(3) 0.6496(3) 0.3654(3) 0.0475(10) Uani 0.733(5) 1 d P C 1
C27 C 0.3918(7) 0.7040(7) 0.2732(6) 0.0305(18) Uani 0.733(5) 1 d P C 1
H27A H 0.3483 0.7233 0.2252 0.037 Uiso 0.733(5) 1 calc PR C 1
C28 C 0.5047(4) 0.7192(4) 0.2845(3) 0.0556(12) Uani 0.733(5) 1 d P C 1
H28A H 0.5368 0.7528 0.2373 0.067 Uiso 0.733(5) 1 calc PR C 1
C29 C 0.5452(4) 0.6816(4) 0.3629(3) 0.0607(13) Uani 0.733(5) 1 d P C 1
H29A H 0.6081 0.6854 0.3760 0.073 Uiso 0.733(5) 1 calc PR C 1
S2' S 0.4122(8) 0.7058(9) 0.2804(6) 0.0581(9) Uani 0.267(5) 1 d P C 2
C26' C 0.3858(3) 0.6496(3) 0.3654(3) 0.0475(10) Uani 0.267(5) 1 d P C 2
C27' C 0.453(3) 0.644(3) 0.435(3) 0.0305(18) Uani 0.267(5) 1 d P C 2
H27C H 0.4480 0.6263 0.4962 0.037 Uiso 0.267(5) 1 calc PR C 2
C28' C 0.5047(4) 0.7192(4) 0.2845(3) 0.0556(12) Uani 0.267(5) 1 d P C 2
H28C H 0.5360 0.7521 0.2361 0.067 Uiso 0.267(5) 1 calc PR C 2
C29' C 0.5452(4) 0.6816(4) 0.3629(3) 0.0607(13) Uani 0.267(5) 1 d P C 2
H29C H 0.6117 0.6758 0.3776 0.073 Uiso 0.267(5) 1 calc PR C 2
S10 S 0.17331(15) 0.30982(13) 0.74930(10) 0.0929(6) Uani 1 1 d . . .
O10 O 0.0846(4) 0.3920(3) 0.7195(2) 0.1010(17) Uani 1 1 d . . .
C101 C 0.2282(7) 0.3219(5) 0.8294(5) 0.115(3) Uani 1 1 d . . .
H10C H 0.2690 0.3641 0.8052 0.173 Uiso 1 1 calc R . .
H10D H 0.2725 0.2599 0.8622 0.173 Uiso 1 1 calc R . .
H10E H 0.1754 0.3490 0.8677 0.173 Uiso 1 1 calc R . .
C102 C 0.1172(6) 0.2335(6) 0.8285(7) 0.143(4) Uani 1 1 d . . .
H10F H 0.0648 0.2224 0.8015 0.215 Uiso 1 1 calc R . .
H10G H 0.0861 0.2630 0.8743 0.215 Uiso 1 1 calc R . .
H10H H 0.1699 0.1730 0.8534 0.215 Uiso 1 1 calc R . .
S11 S 0.68327(17) 0.94527(17) 0.24295(14) 0.0498(4) Uani 0.525(2) 1 d P D 1
O11 O 0.6342(2) 0.8960(2) 0.20282(18) 0.0451(7) Uani 0.525(2) 1 d P D 1
C111 C 0.588(4) 1.055(5) 0.247(4) 0.064(3) Uani 0.525(2) 1 d P D 1
H11A H 0.5741 1.0986 0.1884 0.097 Uiso 0.525(2) 1 calc PR D 1
H11B H 0.6121 1.0841 0.2826 0.097 Uiso 0.525(2) 1 calc PR D 1
H11C H 0.5246 1.0433 0.2722 0.097 Uiso 0.525(2) 1 calc PR D 1
C113 C 0.6826(17) 0.883(2) 0.3573(17) 0.070(5) Uani 0.525(2) 1 d P D 1
H11D H 0.7331 0.8200 0.3685 0.105 Uiso 0.525(2) 1 calc PR D 1
H11E H 0.6147 0.8780 0.3743 0.105 Uiso 0.525(2) 1 calc PR D 1
H11F H 0.6996 0.9187 0.3907 0.105 Uiso 0.525(2) 1 calc PR D 1
S11' S 0.60314(19) 0.92747(19) 0.28552(16) 0.0498(4) Uani 0.475(2) 1 d P D 2
O11' O 0.6342(2) 0.8960(2) 0.20282(18) 0.0451(7) Uani 0.475(2) 1 d P D 2
C114 C 0.582(5) 1.050(5) 0.254(4) 0.064(3) Uani 0.475(2) 1 d P D 2
H11G H 0.5190 1.0825 0.2198 0.097 Uiso 0.475(2) 1 calc PR D 2
H11H H 0.6393 1.0637 0.2190 0.097 Uiso 0.475(2) 1 calc PR D 2
H11I H 0.5743 1.0717 0.3053 0.097 Uiso 0.475(2) 1 calc PR D 2
C112 C 0.7221(19) 0.898(2) 0.3403(19) 0.070(5) Uani 0.475(2) 1 d P D 2
H11J H 0.7534 0.8287 0.3596 0.105 Uiso 0.475(2) 1 calc PR D 2
H11K H 0.7084 0.9224 0.3904 0.105 Uiso 0.475(2) 1 calc PR D 2
H11L H 0.7686 0.9256 0.3004 0.105 Uiso 0.475(2) 1 calc PR D 2
O14 O -0.364(2) 0.468(2) 0.3088(19) 0.195(4) Uani 0.304(8) 1 d PDU E 1
C141 C -0.278(3) 0.429(3) 0.267(3) 0.178(5) Uani 0.304(8) 1 d PDU E 1
H14B H -0.2197 0.4005 0.3071 0.214 Uiso 0.304(8) 1 calc PR E 1
H14C H -0.2633 0.4784 0.2179 0.214 Uiso 0.304(8) 1 calc PR E 1
C142 C -0.293(3) 0.355(3) 0.235(2) 0.190(5) Uani 0.304(8) 1 d PDU E 1
H14D H -0.2310 0.2988 0.2419 0.228 Uiso 0.304(8) 1 calc PR E 1
H14E H -0.3156 0.3794 0.1744 0.228 Uiso 0.304(8) 1 calc PR E 1
C143 C -0.378(3) 0.332(3) 0.296(3) 0.208(5) Uani 0.304(8) 1 d PDU E 1
H14F H -0.4195 0.3062 0.2710 0.250 Uiso 0.304(8) 1 calc PR E 1
H14G H -0.3507 0.2871 0.3529 0.250 Uiso 0.304(8) 1 calc PR E 1
C144 C -0.435(2) 0.430(3) 0.302(3) 0.199(6) Uani 0.304(8) 1 d PDU E 1
H14H H -0.4769 0.4678 0.2502 0.239 Uiso 0.304(8) 1 calc PR E 1
H14I H -0.4801 0.4273 0.3537 0.239 Uiso 0.304(8) 1 calc PR E 1
O14' O -0.3049(10) 0.3394(11) 0.3717(8) 0.195(4) Uani 0.696(8) 1 d PDU E 2
C145 C -0.2602(13) 0.4041(16) 0.3197(10) 0.178(5) Uani 0.696(8) 1 d PDU E 2
H14J H -0.1867 0.3713 0.3125 0.214 Uiso 0.696(8) 1 calc PR E 2
H14K H -0.2663 0.4532 0.3481 0.214 Uiso 0.696(8) 1 calc PR E 2
C146 C -0.3092(15) 0.4500(16) 0.2331(11) 0.190(5) Uani 0.696(8) 1 d PDU E 2
H14L H -0.2705 0.4189 0.1896 0.228 Uiso 0.696(8) 1 calc PR E 2
H14M H -0.3170 0.5183 0.2127 0.228 Uiso 0.696(8) 1 calc PR E 2
C147 C -0.4121(14) 0.4336(16) 0.2535(13) 0.208(5) Uani 0.696(8) 1 d PDU E 2
H14N H -0.4667 0.4927 0.2561 0.250 Uiso 0.696(8) 1 calc PR E 2
H14O H -0.4299 0.4097 0.2095 0.250 Uiso 0.696(8) 1 calc PR E 2
C148 C -0.3972(15) 0.3622(19) 0.3384(12) 0.199(6) Uani 0.696(8) 1 d PDU E 2
H14P H -0.4500 0.3867 0.3789 0.239 Uiso 0.696(8) 1 calc PR E 2
H14Q H -0.4064 0.3044 0.3327 0.239 Uiso 0.696(8) 1 calc PR E 2
O13 O 0.871(3) 1.206(3) 0.107(2) 0.210(4) Uani 0.275(11) 1 d PDU F 1
C131 C 0.764(3) 1.215(3) 0.142(2) 0.176(4) Uani 0.275(11) 1 d PDU F 1
H13B H 0.7278 1.2799 0.1443 0.211 Uiso 0.275(11) 1 calc PR F 1
H13C H 0.7251 1.1991 0.1039 0.211 Uiso 0.275(11) 1 calc PR F 1
C132 C 0.774(3) 1.150(3) 0.225(2) 0.156(4) Uani 0.275(11) 1 d PDU F 1
H13D H 0.7570 1.1840 0.2696 0.187 Uiso 0.275(11) 1 calc PR F 1
H13E H 0.7283 1.1117 0.2322 0.187 Uiso 0.275(11) 1 calc PR F 1
C133 C 0.868(3) 1.098(2) 0.230(2) 0.151(4) Uani 0.275(11) 1 d PDU F 1
H13F H 0.8813 1.0533 0.1946 0.181 Uiso 0.275(11) 1 calc PR F 1
H13G H 0.8876 1.0614 0.2901 0.181 Uiso 0.275(11) 1 calc PR F 1
C134 C 0.924(3) 1.164(4) 0.195(2) 0.150(4) Uani 0.275(11) 1 d PDU F 1
H13H H 0.9981 1.1330 0.1913 0.180 Uiso 0.275(11) 1 calc PR F 1
H13I H 0.9098 1.2117 0.2275 0.180 Uiso 0.275(11) 1 calc PR F 1
O13' O 0.8900(12) 1.1772(12) 0.1415(8) 0.210(4) Uani 0.725(11) 1 d PDU F 2
C135 C 0.8258(14) 1.1172(15) 0.1506(8) 0.176(4) Uani 0.725(11) 1 d PDU F 2
H13J H 0.7627 1.1522 0.1163 0.211 Uiso 0.725(11) 1 calc PR F 2
H13K H 0.8630 1.0597 0.1326 0.211 Uiso 0.725(11) 1 calc PR F 2
C136 C 0.8039(13) 1.0943(13) 0.2399(8) 0.156(4) Uani 0.725(11) 1 d PDU F 2
H13L H 0.7291 1.1169 0.2485 0.187 Uiso 0.725(11) 1 calc PR F 2
H13M H 0.8279 1.0246 0.2645 0.187 Uiso 0.725(11) 1 calc PR F 2
C137 C 0.8445(13) 1.1295(12) 0.2799(8) 0.151(4) Uani 0.725(11) 1 d PDU F 2
H13N H 0.8723 1.0818 0.3349 0.181 Uiso 0.725(11) 1 calc PR F 2
H13O H 0.7919 1.1839 0.2940 0.181 Uiso 0.725(11) 1 calc PR F 2
C138 C 0.9245(13) 1.1604(15) 0.2319(9) 0.150(4) Uani 0.725(11) 1 d PDU F 2
H13P H 0.9919 1.1110 0.2453 0.180 Uiso 0.725(11) 1 calc PR F 2
H13Q H 0.9263 1.2193 0.2415 0.180 Uiso 0.725(11) 1 calc PR F 2

loop_
_atom_site_aniso_label
_atom_site_aniso_U_11
_atom_site_aniso_U_22
_atom_site_aniso_U_33
_atom_site_aniso_U_23
_atom_site_aniso_U_13
_atom_site_aniso_U_12
Mo1 0.03032(18) 0.02691(18) 0.02243(17) -0.00321(12) -0.00487(12) -0.00693(13)
Mo2 0.0416(2) 0.03043(19) 0.02349(17) -0.00729(13) -0.00895(14) -0.00188(14)
S1 0.0429(6) 0.0645(7) 0.0377(6) -0.0234(5) -0.0029(5) -0.0083(5)
O1 0.0394(14) 0.0327(14) 0.0271(13) -0.0034(11) -0.0045(11) -0.0130(11)
O2 0.0367(14) 0.0351(14) 0.0268(14) -0.0046(12) -0.0041(11) -0.0125(11)
O3 0.0314(13) 0.0351(14) 0.0267(13) -0.0055(11) -0.0046(11) -0.0065(11)
O4 0.0324(14) 0.0321(14) 0.0287(14) -0.0064(11) -0.0036(11) -0.0043(11)
O5 0.0481(16) 0.0332(14) 0.0284(14) -0.0095(11) -0.0087(12) 0.0005(12)
O6 0.0432(15) 0.0336(14) 0.0266(14) -0.0102(12) -0.0067(11) -0.0033(12)
O7 0.0450(18) 0.057(2) 0.064(2) -0.0248(18) -0.0064(16) -0.0136(15)
O8 0.077(2) 0.0331(16) 0.052(2) -0.0117(14) 0.0361(18) -0.0163(15)
C1 0.036(2) 0.034(2) 0.029(2) -0.0095(17) 0.0009(16) -0.0110(16)
C2 0.048(2) 0.041(2) 0.028(2) -0.0063(17) -0.0011(17) -0.0213(19)
C3 0.061(3) 0.044(3) 0.047(3) -0.015(2) 0.010(2) -0.025(2)
C30 0.077(4) 0.053(3) 0.089(4) -0.035(3) 0.029(3) -0.031(3)
C31 0.063(4) 0.149(7) 0.111(6) -0.077(5) 0.008(4) -0.017(4)
C32 0.112(5) 0.097(5) 0.070(4) -0.035(4) 0.030(4) -0.016(4)
C4 0.072(3) 0.041(3) 0.072(3) -0.018(2) 0.003(3) -0.025(2)
C5 0.055(3) 0.056(3) 0.073(3) -0.014(3) 0.008(3) -0.029(2)
C50 0.083(4) 0.063(4) 0.109(5) -0.028(4) 0.020(4) -0.040(3)
C51 0.320(15) 0.206(10) 0.065(5) -0.023(5) 0.020(6) -0.227(11)
C52 0.102(5) 0.081(4) 0.108(5) -0.029(4) -0.012(4) -0.054(4)
C6 0.046(3) 0.064(3) 0.077(4) -0.023(3) 0.010(2) -0.026(2)
C7 0.043(2) 0.053(3) 0.046(3) -0.008(2) -0.002(2) -0.021(2)
C70 0.044(3) 0.063(3) 0.092(4) -0.026(3) 0.012(3) -0.012(2)
C71 0.066(4) 0.067(4) 0.133(6) -0.019(4) -0.002(4) -0.003(3)
C72 0.102(5) 0.106(6) 0.125(6) -0.059(5) 0.044(5) -0.023(5)
C8 0.033(2) 0.034(2) 0.033(2) -0.0093(17) -0.0006(16) -0.0114(17)
C9 0.039(2) 0.041(2) 0.030(2) -0.0107(17) -0.0015(16) -0.0104(18)
C10 0.038(2) 0.041(2) 0.031(2) -0.0115(17) -0.0001(17) -0.0115(18)
C11 0.036(2) 0.041(2) 0.034(2) -0.0150(18) 0.0011(16) -0.0114(17)
C12 0.044(2) 0.047(2) 0.041(2) -0.017(2) -0.0047(19) -0.0014(19)
C13 0.045(3) 0.053(3) 0.059(3) -0.030(2) -0.005(2) 0.002(2)
C14 0.043(2) 0.063(3) 0.058(3) -0.039(2) 0.007(2) -0.011(2)
C15 0.0315(19) 0.033(2) 0.028(2) -0.0080(16) -0.0016(15) -0.0097(16)
C16 0.041(2) 0.033(2) 0.030(2) -0.0106(16) -0.0084(16) -0.0030(17)
C17 0.042(2) 0.048(2) 0.037(2) -0.0203(19) -0.0096(18) -0.0017(19)
C170 0.040(2) 0.069(3) 0.056(3) -0.029(3) 0.004(2) -0.013(2)
C171 0.060(3) 0.131(6) 0.075(4) -0.055(4) 0.022(3) -0.036(4)
C172 0.055(3) 0.096(4) 0.078(4) -0.048(3) 0.003(3) -0.026(3)
C18 0.057(3) 0.064(3) 0.057(3) -0.035(3) -0.014(2) 0.016(3)
C19 0.112(5) 0.039(3) 0.070(4) -0.027(3) -0.030(4) 0.011(3)
C190 0.195(9) 0.058(4) 0.125(7) -0.059(4) -0.056(6) 0.034(5)
C191 0.169(8) 0.068(4) 0.106(6) -0.057(4) 0.007(5) -0.012(5)
C192 0.185(9) 0.069(5) 0.154(8) -0.050(5) -0.063(7) 0.067(6)
C20 0.115(5) 0.036(3) 0.066(4) -0.015(2) -0.017(3) -0.021(3)
C21 0.070(3) 0.040(2) 0.046(3) -0.014(2) -0.006(2) -0.020(2)
C210 0.082(4) 0.067(4) 0.089(4) -0.027(3) 0.019(3) -0.047(3)
C211 0.062(9) 0.152(19) 0.098(11) -0.007(11) 0.004(7) -0.048(10)
C212 0.138(14) 0.16(2) 0.065(9) -0.011(10) 0.016(8) -0.086(13)
C213 0.082(4) 0.067(4) 0.089(4) -0.027(3) 0.019(3) -0.047(3)
C214 0.105(17) 0.20(4) 0.33(6) -0.17(4) 0.08(3) -0.11(2)
C215 0.136(18) 0.078(13) 0.125(17) -0.024(11) 0.059(14) -0.037(11)
C23 0.041(2) 0.043(2) 0.060(3) -0.024(2) -0.019(2) -0.005(2)
C24 0.067(3) 0.060(3) 0.058(3) -0.015(3) -0.014(3) -0.013(3)
C25 0.074(3) 0.046(3) 0.068(3) -0.024(3) 0.020(3) -0.020(3)
S2 0.053(2) 0.082(2) 0.0418(10) -0.0009(13) -0.0056(14) -0.0386(16)
C26 0.045(2) 0.050(3) 0.054(3) -0.021(2) 0.007(2) -0.019(2)
C27 0.017(4) 0.044(3) 0.037(4) -0.016(3) -0.002(3) -0.013(3)
C28 0.063(3) 0.057(3) 0.043(3) 0.000(2) 0.006(2) -0.030(2)
C29 0.060(3) 0.087(4) 0.049(3) -0.015(3) 0.005(2) -0.045(3)
S2' 0.053(2) 0.082(2) 0.0418(10) -0.0009(13) -0.0056(14) -0.0386(16)
C26' 0.045(2) 0.050(3) 0.054(3) -0.021(2) 0.007(2) -0.019(2)
C27' 0.017(4) 0.044(3) 0.037(4) -0.016(3) -0.002(3) -0.013(3)
C28' 0.063(3) 0.057(3) 0.043(3) 0.000(2) 0.006(2) -0.030(2)
C29' 0.060(3) 0.087(4) 0.049(3) -0.015(3) 0.005(2) -0.045(3)
S10 0.0973(12) 0.0876(12) 0.0592(9) -0.0214(8) -0.0185(8) 0.0191(9)
O10 0.107(3) 0.097(3) 0.049(2) -0.021(2) -0.037(2) 0.040(3)
C101 0.145(7) 0.089(5) 0.076(5) -0.031(4) -0.041(5) 0.026(5)
C102 0.076(5) 0.120(7) 0.201(10) -0.009(7) 0.039(6) -0.036(5)
S11 0.0480(9) 0.0642(10) 0.0424(9) -0.0234(8) 0.0001(7) -0.0173(8)
O11 0.0565(18) 0.0427(16) 0.0319(15) -0.0085(13) -0.0110(13) -0.0094(14)
C111 0.073(6) 0.055(6) 0.065(6) -0.029(5) -0.020(5) -0.005(4)
C113 0.094(16) 0.061(9) 0.048(10) -0.016(7) -0.032(10) -0.005(9)
S11' 0.0480(9) 0.0642(10) 0.0424(9) -0.0234(8) 0.0001(7) -0.0173(8)
O11' 0.0565(18) 0.0427(16) 0.0319(15) -0.0085(13) -0.0110(13) -0.0094(14)
C114 0.073(6) 0.055(6) 0.065(6) -0.029(5) -0.020(5) -0.005(4)
C112 0.094(16) 0.061(9) 0.048(10) -0.016(7) -0.032(10) -0.005(9)
O14 0.175(8) 0.286(10) 0.151(8) -0.044(7) 0.004(6) -0.125(8)
C141 0.175(8) 0.293(12) 0.118(10) -0.055(9) 0.023(7) -0.150(9)
C142 0.189(10) 0.265(12) 0.149(9) -0.040(8) -0.003(7) -0.133(9)
C143 0.184(9) 0.262(11) 0.187(12) -0.003(9) -0.017(8) -0.133(9)
C144 0.157(8) 0.291(13) 0.158(12) -0.018(9) -0.002(8) -0.124(8)
O14' 0.175(8) 0.286(10) 0.151(8) -0.044(7) 0.004(6) -0.125(8)
C145 0.175(8) 0.293(12) 0.118(10) -0.055(9) 0.023(7) -0.150(9)
C146 0.189(10) 0.265(12) 0.149(9) -0.040(8) -0.003(7) -0.133(9)
C147 0.184(9) 0.262(11) 0.187(12) -0.003(9) -0.017(8) -0.133(9)
C148 0.157(8) 0.291(13) 0.158(12) -0.018(9) -0.002(8) -0.124(8)
O13 0.237(9) 0.266(10) 0.118(7) 0.029(7) -0.027(7) -0.135(8)
C131 0.213(9) 0.253(11) 0.088(6) -0.008(7) -0.045(7) -0.132(8)
C132 0.202(8) 0.212(12) 0.099(6) 0.008(7) -0.044(7) -0.155(8)
C133 0.221(9) 0.173(9) 0.093(6) -0.017(6) -0.022(7) -0.120(7)
C134 0.182(8) 0.196(9) 0.122(10) -0.059(9) -0.004(7) -0.112(7)
O13' 0.237(9) 0.266(10) 0.118(7) 0.029(7) -0.027(7) -0.135(8)
C135 0.213(9) 0.253(11) 0.088(6) -0.008(7) -0.045(7) -0.132(8)
C136 0.202(8) 0.212(12) 0.099(6) 0.008(7) -0.044(7) -0.155(8)
C137 0.221(9) 0.173(9) 0.093(6) -0.017(6) -0.022(7) -0.120(7)
C138 0.182(8) 0.196(9) 0.122(10) -0.059(9) -0.004(7) -0.112(7)

loop_
_atom_type_symbol
_atom_type_description
_atom_type_scat_dispersion_real
_atom_type_scat_dispersion_imag
_atom_type_scat_source
C C 0.0033 0.0016 'International Tables Vol C Tables 4.2.6.8 and 6.1.1.4'
H H 0.0000 0.0000 'International Tables Vol C Tables 4.2.6.8 and 6.1.1.4'
O O 0.0106 0.0060 'International Tables Vol C Tables 4.2.6.8 and 6.1.1.4'
S S 0.1246 0.1234 'International Tables Vol C Tables 4.2.6.8 and 6.1.1.4'
Mo Mo -1.6832 0.6857 'International Tables Vol C Tables 4.2.6.8 and 6.1.1.4'

loop_
_geom_angle_atom_site_label_1
_geom_angle_atom_site_label_2
_geom_angle_atom_site_label_3
_geom_angle
_geom_angle_site_symmetry_1
_geom_angle_site_symmetry_3
O1 Mo1 O3 90.16(10) . .
O1 Mo1 Mo1 92.17(7) . 2_675
O3 Mo1 Mo1 91.36(7) . 2_675
O1 Mo1 O4 89.80(10) . 2_675
O3 Mo1 O4 176.60(9) . 2_675
Mo1 Mo1 O4 92.04(7) 2_675 2_675
O1 Mo1 O2 176.65(9) . 2_675
O3 Mo1 O2 89.77(10) . 2_675
Mo1 Mo1 O2 91.17(7) 2_675 2_675
O4 Mo1 O2 90.08(10) 2_675 2_675
O1 Mo1 O11 95.11(10) . .
O3 Mo1 O11 84.88(10) . .
Mo1 Mo1 O11 171.81(7) 2_675 .
O4 Mo1 O11 91.74(10) 2_675 .
O2 Mo1 O11 81.55(10) 2_675 .
O7 Mo2 Mo2 94.06(11) . 2_566
O7 Mo2 O6 89.85(12) . 2_566
Mo2 Mo2 O6 92.21(8) 2_566 2_566
O7 Mo2 O5 89.58(12) . .
Mo2 Mo2 O5 91.05(8) 2_566 .
O6 Mo2 O5 176.72(9) 2_566 .
O7 Mo2 O8 176.41(13) . 2_566
Mo2 Mo2 O8 89.45(10) 2_566 2_566
O6 Mo2 O8 90.77(11) 2_566 2_566
O5 Mo2 O8 89.61(11) . 2_566
O7 Mo2 O10 84.14(17) . .
Mo2 Mo2 O10 175.62(9) 2_566 .
O6 Mo2 O10 91.78(12) 2_566 .
O5 Mo2 O10 84.95(12) . .
O8 Mo2 O10 92.30(16) 2_566 .
C14 S1 C11 92.3(2) . .
C1 O1 Mo1 116.7(2) . .
C1 O2 Mo1 117.1(2) . 2_675
C8 O3 Mo1 117.9(2) . .
C8 O4 Mo1 116.8(2) . 2_675
C15 O5 Mo2 117.7(2) . .
C15 O6 Mo2 116.8(2) . 2_566
C23 O7 Mo2 118.1(3) . .
C23 O8 Mo2 112.9(3) . 2_566
O2 C1 O1 122.8(3) . .
O2 C1 C2 118.7(3) . .
O1 C1 C2 118.5(3) . .
C3 C2 C7 121.5(4) . .
C3 C2 C1 119.2(4) . .
C7 C2 C1 119.3(4) . .
C2 C3 C4 118.1(4) . .
C2 C3 C30 120.7(4) . .
C4 C3 C30 121.2(4) . .
C3 C30 C32 113.3(5) . .
C3 C30 C31 110.8(5) . .
C32 C30 C31 111.6(5) . .
C3 C30 H30A 106.9 . .
C32 C30 H30A 106.9 . .
C31 C30 H30A 106.9 . .
C30 C31 H31A 109.5 . .
C30 C31 H31B 109.5 . .
H31A C31 H31B 109.5 . .
C30 C31 H31C 109.5 . .
H31A C31 H31C 109.5 . .
H31B C31 H31C 109.5 . .
C30 C32 H32A 109.5 . .
C30 C32 H32B 109.5 . .
H32A C32 H32B 109.5 . .
C30 C32 H32C 109.5 . .
H32A C32 H32C 109.5 . .
H32B C32 H32C 109.5 . .
C5 C4 C3 121.6(5) . .
C5 C4 H4A 119.2 . .
C3 C4 H4A 119.2 . .
C4 C5 C6 118.6(4) . .
C4 C5 C50 122.0(5) . .
C6 C5 C50 119.5(5) . .
C52 C50 C51 109.6(6) . .
C52 C50 C5 114.2(5) . .
C51 C50 C5 107.4(5) . .
C52 C50 H50A 108.5 . .
C51 C50 H50A 108.5 . .
C5 C50 H50A 108.5 . .
C50 C51 H51A 109.5 . .
C50 C51 H51B 109.5 . .
H51A C51 H51B 109.5 . .
C50 C51 H51C 109.5 . .
H51A C51 H51C 109.5 . .
H51B C51 H51C 109.5 . .
C50 C52 H52A 109.5 . .
C50 C52 H52B 109.5 . .
H52A C52 H52B 109.5 . .
C50 C52 H52C 109.5 . .
H52A C52 H52C 109.5 . .
H52B C52 H52C 109.5 . .
C5 C6 C7 122.5(5) . .
C5 C6 H6A 118.8 . .
C7 C6 H6A 118.8 . .
C6 C7 C2 117.7(4) . .
C6 C7 C70 122.1(4) . .
C2 C7 C70 120.2(4) . .
C72 C70 C7 114.1(5) . .
C72 C70 C71 111.6(5) . .
C7 C70 C71 111.7(5) . .
C72 C70 H70A 106.3 . .
C7 C70 H70A 106.3 . .
C71 C70 H70A 106.3 . .
C70 C71 H71A 109.5 . .
C70 C71 H71B 109.5 . .
H71A C71 H71B 109.5 . .
C70 C71 H71C 109.5 . .
H71A C71 H71C 109.5 . .
H71B C71 H71C 109.5 . .
C70 C72 H72A 109.5 . .
C70 C72 H72B 109.5 . .
H72A C72 H72B 109.5 . .
C70 C72 H72C 109.5 . .
H72A C72 H72C 109.5 . .
H72B C72 H72C 109.5 . .
O3 C8 O4 121.9(3) . .
O3 C8 C9 118.2(3) . .
O4 C8 C9 119.9(3) . .
C10 C9 C8 122.8(4) . .
C10 C9 H9A 118.6 . .
C8 C9 H9A 118.6 . .
C9 C10 C11 127.9(4) . .
C9 C10 H10A 116.1 . .
C11 C10 H10A 116.1 . .
C12 C11 C10 126.3(4) . .
C12 C11 S1 110.5(3) . .
C10 C11 S1 123.2(3) . .
C11 C12 C13 112.7(4) . .
C11 C12 H12A 123.6 . .
C13 C12 H12A 123.6 . .
C14 C13 C12 112.6(4) . .
C14 C13 H13A 123.7 . .
C12 C13 H13A 123.7 . .
C13 C14 S1 111.9(3) . .
C13 C14 H14A 124.1 . .
S1 C14 H14A 124.1 . .
O6 C15 O5 122.2(3) . .
O6 C15 C16 119.9(3) . .
O5 C15 C16 117.9(3) . .
C21 C16 C17 121.4(4) . .
C21 C16 C15 118.1(4) . .
C17 C16 C15 120.5(4) . .
C18 C17 C16 117.1(5) . .
C18 C17 C170 123.2(4) . .
C16 C17 C170 119.7(4) . .
C17 C170 C172 112.0(4) . .
C17 C170 C171 113.4(4) . .
C172 C170 C171 110.0(4) . .
C17 C170 H17A 107.1 . .
C172 C170 H17A 107.1 . .
C171 C170 H17A 107.1 . .
C170 C171 H17E 109.5 . .
C170 C171 H17F 109.5 . .
H17E C171 H17F 109.5 . .
C170 C171 H17G 109.5 . .
H17E C171 H17G 109.5 . .
H17F C171 H17G 109.5 . .
C170 C172 H17B 109.5 . .
C170 C172 H17C 109.5 . .
H17B C172 H17C 109.5 . .
C170 C172 H17D 109.5 . .
H17B C172 H17D 109.5 . .
H17C C172 H17D 109.5 . .
C19 C18 C17 123.1(5) . .
C19 C18 H18A 118.4 . .
C17 C18 H18A 118.4 . .
C18 C19 C20 117.8(5) . .
C18 C19 C190 120.2(7) . .
C20 C19 C190 122.0(7) . .
C192 C190 C191 129.3(7) . .
C192 C190 C19 116.4(6) . .
C191 C190 C19 114.0(6) . .
C192 C190 H19G 91.9 . .
C191 C190 H19G 91.9 . .
C19 C190 H19G 91.9 . .
C190 C191 H19A 109.5 . .
C190 C191 H19B 109.5 . .
H19A C191 H19B 109.5 . .
C190 C191 H19C 109.5 . .
H19A C191 H19C 109.5 . .
H19B C191 H19C 109.5 . .
C190 C192 H19D 109.5 . .
C190 C192 H19E 109.5 . .
H19D C192 H19E 109.5 . .
C190 C192 H19F 109.5 . .
H19D C192 H19F 109.5 . .
H19E C192 H19F 109.5 . .
C19 C20 C21 122.4(5) . .
C19 C20 H20A 118.8 . .
C21 C20 H20A 118.8 . .
C20 C21 C16 118.1(5) . .
C20 C21 C210 121.1(5) . .
C16 C21 C210 120.8(4) . .
C212 C210 C21 112.6(9) . .
C212 C210 C211 108.6(9) . .
C21 C210 C211 107.1(8) . .
C212 C210 H21A 109.5 . .
C21 C210 H21A 109.5 . .
C211 C210 H21A 109.5 . .
H21I C214 H21J 109.5 . .
H21I C214 H21K 109.5 . .
H21J C214 H21K 109.5 . .
H21L C215 H21M 109.5 . .
H21L C215 H21N 109.5 . .
H21M C215 H21N 109.5 . .
O7 C23 O8 125.4(4) . .
O7 C23 C24 120.4(4) . .
O8 C23 C24 114.1(5) . .
C25 C24 C23 126.5(5) . .
C25 C24 H24A 116.7 . .
C23 C24 H24A 116.7 . .
C24 C25 C26 127.7(6) . .
C24 C25 H25A 116.2 . .
C26 C25 H25A 116.2 . .
C29 S2 C26 93.7(3) . .
C25 C26 C27 112.9(5) . .
C25 C26 S2 125.7(4) . .
C27 C26 S2 121.4(4) . .
C26 C27 C28 94.6(5) . .
C26 C27 H27A 132.7 . .
C28 C27 H27A 132.7 . .
C29 C28 C27 116.2(5) . .
C29 C28 H28A 121.9 . .
C27 C28 H28A 121.9 . .
C28 C29 S2 114.1(4) . .
C28 C29 H29A 123.0 . .
S2 C29 H29A 123.0 . .
O10 S10 C101 109.6(3) . .
O10 S10 C102 100.9(4) . .
C101 S10 C102 88.3(5) . .
S10 O10 Mo2 127.0(2) . .
S10 C101 H10C 109.5 . .
S10 C101 H10D 109.5 . .
H10C C101 H10D 109.5 . .
S10 C101 H10E 109.5 . .
H10C C101 H10E 109.5 . .
H10D C101 H10E 109.5 . .
S10 C102 H10F 109.5 . .
S10 C102 H10G 109.5 . .
H10F C102 H10G 109.5 . .
S10 C102 H10H 109.5 . .
H10F C102 H10H 109.5 . .
H10G C102 H10H 109.5 . .
O11 S11 C111 107(2) . .
O11 S11 C113 103.0(8) . .
C111 S11 C113 97(2) . .
S11 O11 Mo1 127.50(18) . .
C114 S11' C112 95(2) . .
S11' C114 H11G 109.5 . .
S11' C114 H11H 109.5 . .
H11G C114 H11H 109.5 . .
S11' C114 H11I 109.5 . .
H11G C114 H11I 109.5 . .
H11H C114 H11I 109.5 . .
S11' C112 H11J 109.5 . .
S11' C112 H11K 109.5 . .
H11J C112 H11K 109.5 . .
S11' C112 H11L 109.5 . .
H11J C112 H11L 109.5 . .
H11K C112 H11L 109.5 . .
C144 O14 C141 108(2) . .
O14 C141 C142 109.6(18) . .
O14 C141 H14B 109.7 . .
C142 C141 H14B 109.7 . .
O14 C141 H14C 109.7 . .
C142 C141 H14C 109.7 . .
H14B C141 H14C 108.2 . .
C141 C142 C143 99.9(16) . .
C141 C142 H14D 111.8 . .
C143 C142 H14D 111.8 . .
C141 C142 H14E 111.8 . .
C143 C142 H14E 111.8 . .
H14D C142 H14E 109.5 . .
C144 C143 C142 98.1(18) . .
C144 C143 H14F 112.1 . .
C142 C143 H14F 112.1 . .
C144 C143 H14G 112.1 . .
C142 C143 H14G 112.1 . .
H14F C143 H14G 109.8 . .
O14 C144 C143 106(2) . .
O14 C144 H14H 110.4 . .
C143 C144 H14H 110.4 . .
O14 C144 H14I 110.4 . .
C143 C144 H14I 110.4 . .
H14H C144 H14I 108.6 . .
C148 O14' C145 106.4(15) . .
O14' C145 C146 111.5(12) . .
O14' C145 H14J 109.3 . .
C146 C145 H14J 109.3 . .
O14' C145 H14K 109.3 . .
C146 C145 H14K 109.3 . .
H14J C145 H14K 108.0 . .
C145 C146 C147 100.6(11) . .
C145 C146 H14L 111.7 . .
C147 C146 H14L 111.7 . .
C145 C146 H14M 111.7 . .
C147 C146 H14M 111.7 . .
H14L C146 H14M 109.4 . .
C148 C147 C146 104.0(12) . .
C148 C147 H14N 111.0 . .
C146 C147 H14N 111.0 . .
C148 C147 H14O 111.0 . .
C146 C147 H14O 111.0 . .
H14N C147 H14O 109.0 . .
O14' C148 C147 113.1(14) . .
O14' C148 H14P 109.0 . .
C147 C148 H14P 109.0 . .
O14' C148 H14Q 109.0 . .
C147 C148 H14Q 109.0 . .
H14P C148 H14Q 107.8 . .
C131 O13 C134 96.3(18) . .
C132 C131 O13 106.5(16) . .
C132 C131 H13B 110.4 . .
O13 C131 H13B 110.4 . .
C132 C131 H13C 110.4 . .
O13 C131 H13C 110.4 . .
H13B C131 H13C 108.6 . .
C133 C132 C131 104.6(18) . .
C133 C132 H13D 110.8 . .
C131 C132 H13D 110.8 . .
C133 C132 H13E 110.8 . .
C131 C132 H13E 110.8 . .
H13D C132 H13E 108.9 . .
C132 C133 C134 104(2) . .
C132 C133 H13F 110.9 . .
C134 C133 H13F 110.9 . .
C132 C133 H13G 110.9 . .
C134 C133 H13G 110.9 . .
H13F C133 H13G 108.9 . .
C133 C134 O13 94.2(17) . .
C133 C134 H13H 112.9 . .
O13 C134 H13H 112.9 . .
C133 C134 H13I 112.9 . .
O13 C134 H13I 112.9 . .
H13H C134 H13I 110.3 . .
C135 O13' C138 105.9(10) . .
C136 C135 O13' 102.6(10) . .
C136 C135 H13J 111.2 . .
O13' C135 H13J 111.2 . .
C136 C135 H13K 111.2 . .
O13' C135 H13K 111.2 . .
H13J C135 H13K 109.2 . .
C137 C136 C135 113.0(10) . .
C137 C136 H13L 109.0 . .
C135 C136 H13L 109.0 . .
C137 C136 H13M 109.0 . .
C135 C136 H13M 109.0 . .
H13L C136 H13M 107.8 . .
C136 C137 C138 112.8(12) . .
C136 C137 H13N 109.0 . .
C138 C137 H13N 109.0 . .
C136 C137 H13O 109.0 . .
C138 C137 H13O 109.0 . .
H13N C137 H13O 107.8 . .
C137 C138 O13' 99.0(10) . .
C137 C138 H13P 112.0 . .
O13' C138 H13P 112.0 . .
C137 C138 H13Q 112.0 . .
O13' C138 H13Q 112.0 . .
H13P C138 H13Q 109.6 . .

loop_
_geom_bond_atom_site_label_1
_geom_bond_atom_site_label_2
_geom_bond_distance
_geom_bond_site_symmetry_2
Mo1 O1 2.102(3) .
Mo1 O3 2.108(3) .
Mo1 Mo1 2.1093(10) 2_675
Mo1 O4 2.113(3) 2_675
Mo1 O2 2.115(3) 2_675
Mo1 O11 2.563(3) .
Mo2 O7 2.060(3) .
Mo2 Mo2 2.0937(9) 2_566
Mo2 O6 2.113(3) 2_566
Mo2 O5 2.117(3) .
Mo2 O8 2.165(3) 2_566
Mo2 O10 2.544(4) .
S1 C14 1.703(5) .
S1 C11 1.721(4) .
O1 C1 1.273(4) .
O2 C1 1.269(4) .
O2 Mo1 2.115(3) 2_675
O3 C8 1.276(4) .
O4 C8 1.281(4) .
O4 Mo1 2.113(3) 2_675
O5 C15 1.265(4) .
O6 C15 1.263(4) .
O6 Mo2 2.113(3) 2_566
O7 C23 1.162(6) .
O8 C23 1.336(6) .
O8 Mo2 2.165(3) 2_566
C1 C2 1.492(5) .
C2 C3 1.383(6) .
C2 C7 1.399(6) .
C3 C4 1.409(6) .
C3 C30 1.516(7) .
C30 C32 1.520(8) .
C30 C31 1.521(9) .
C30 H30A 1.0000 .
C31 H31A 0.9800 .
C31 H31B 0.9800 .
C31 H31C 0.9800 .
C32 H32A 0.9800 .
C32 H32B 0.9800 .
C32 H32C 0.9800 .
C4 C5 1.371(7) .
C4 H4A 0.9500 .
C5 C6 1.378(7) .
C5 C50 1.552(7) .
C50 C52 1.482(9) .
C50 C51 1.525(10) .
C50 H50A 1.0000 .
C51 H51A 0.9800 .
C51 H51B 0.9800 .
C51 H51C 0.9800 .
C52 H52A 0.9800 .
C52 H52B 0.9800 .
C52 H52C 0.9800 .
C6 C7 1.387(6) .
C6 H6A 0.9500 .
C7 C70 1.513(7) .
C70 C72 1.505(8) .
C70 C71 1.540(9) .
C70 H70A 1.0000 .
C71 H71A 0.9800 .
C71 H71B 0.9800 .
C71 H71C 0.9800 .
C72 H72A 0.9800 .
C72 H72B 0.9800 .
C72 H72C 0.9800 .
C8 C9 1.465(5) .
C9 C10 1.323(5) .
C9 H9A 0.9500 .
C10 C11 1.449(5) .
C10 H10A 0.9500 .
C11 C12 1.366(6) .
C12 C13 1.425(6) .
C12 H12A 0.9500 .
C13 C14 1.348(7) .
C13 H13A 0.9500 .
C14 H14A 0.9500 .
C15 C16 1.499(5) .
C16 C21 1.396(6) .
C16 C17 1.402(6) .
C17 C18 1.391(6) .
C17 C170 1.514(7) .
C170 C172 1.525(7) .
C170 C171 1.534(7) .
C170 H17A 1.0000 .
C171 H17E 0.9800 .
C171 H17F 0.9800 .
C171 H17G 0.9800 .
C172 H17B 0.9800 .
C172 H17C 0.9800 .
C172 H17D 0.9800 .
C18 C19 1.375(9) .
C18 H18A 0.9500 .
C19 C20 1.381(9) .
C19 C190 1.525(7) .
C190 C192 1.353(10) .
C190 C191 1.408(10) .
C190 H19G 1.0000 .
C191 H19A 0.9800 .
C191 H19B 0.9800 .
C191 H19C 0.9800 .
C192 H19D 0.9800 .
C192 H19E 0.9800 .
C192 H19F 0.9800 .
C20 C21 1.385(7) .
C20 H20A 0.9500 .
C21 C210 1.513(8) .
C210 C212 1.512(18) .
C210 C211 1.521(19) .
C210 H21A 1.0000 .
C211 H21B 0.9800 .
C211 H21C 0.9800 .
C211 H21D 0.9800 .
C212 H21E 0.9800 .
C212 H21F 0.9800 .
C212 H21G 0.9800 .
C214 H21I 0.9800 .
C214 H21J 0.9800 .
C214 H21K 0.9800 .
C215 H21L 0.9800 .
C215 H21M 0.9800 .
C215 H21N 0.9800 .
C23 C24 1.522(7) .
C24 C25 1.259(7) .
C24 H24A 0.9500 .
C25 C26 1.468(7) .
C25 H25A 0.9500 .
S2 C29 1.661(6) .
S2 C26 1.674(6) .
C26 C27 1.491(11) .
C27 C28 1.706(9) .
C27 H27A 0.9500 .
C28 C29 1.329(7) .
C28 H28A 0.9500 .
C29 H29A 0.9500 .
C27' H27C 0.9500 .
S10 O10 1.447(4) .
S10 C101 1.669(7) .
S10 C102 1.781(8) .
C101 H10C 0.9800 .
C101 H10D 0.9800 .
C101 H10E 0.9800 .
C102 H10F 0.9800 .
C102 H10G 0.9800 .
C102 H10H 0.9800 .
S11 O11 1.501(4) .
S11 C111 1.80(7) .
S11 C113 1.82(2) .
C111 H11A 0.9800 .
C111 H11B 0.9800 .
C111 H11C 0.9800 .
C113 H11D 0.9800 .
C113 H11E 0.9800 .
C113 H11F 0.9800 .
S11' C114 1.75(7) .
S11' C112 1.82(3) .
C114 H11G 0.9800 .
C114 H11H 0.9800 .
C114 H11I 0.9800 .
C112 H11J 0.9800 .
C112 H11K 0.9800 .
C112 H11L 0.9800 .
O14 C144 1.35(2) .
O14 C141 1.36(2) .
C141 C142 1.50(2) .
C141 H14B 0.9900 .
C141 H14C 0.9900 .
C142 C143 1.51(3) .
C142 H14D 0.9900 .
C142 H14E 0.9900 .
C143 C144 1.50(2) .
C143 H14F 0.9900 .
C143 H14G 0.9900 .
C144 H14H 0.9900 .
C144 H14I 0.9900 .
O14' C148 1.341(16) .
O14' C145 1.385(15) .
C145 C146 1.492(18) .
C145 H14J 0.9900 .
C145 H14K 0.9900 .
C146 C147 1.52(2) .
C146 H14L 0.9900 .
C146 H14M 0.9900 .
C147 C148 1.469(18) .
C147 H14N 0.9900 .
C147 H14O 0.9900 .
C148 H14P 0.9900 .
C148 H14Q 0.9900 .
O13 C131 1.508(18) .
O13 C134 1.540(18) .
C131 C132 1.407(17) .
C131 H13B 0.9900 .
C131 H13C 0.9900 .
C132 C133 1.29(2) .
C132 H13D 0.9900 .
C132 H13E 0.9900 .
C133 C134 1.446(18) .
C133 H13F 0.9900 .
C133 H13G 0.9900 .
C134 H13H 0.9900 .
C134 H13I 0.9900 .
O13' C135 1.470(14) .
O13' C138 1.516(12) .
C135 C136 1.410(14) .
C135 H13J 0.9900 .
C135 H13K 0.9900 .
C136 C137 1.248(17) .
C136 H13L 0.9900 .
C136 H13M 0.9900 .
C137 C138 1.425(13) .
C137 H13N 0.9900 .
C137 H13O 0.9900 .
C138 H13P 0.9900 .
C138 H13Q 0.9900 .
